data_4115121
loop_
_publ_author_name
'Daniel B. Werz'
'Rolf Gleiter'
'Frank Rominger'

_publ_contact_author_address
;
        Organisch-Chemisches Institut
        Universit\"at Heidelberg
        Im Neuenheimer Feld 270
        D-69120 Heidelberg
        Germany
;
_publ_contact_author_email rolf.gleiter@urz.uni-heidelberg.de
_publ_contact_author_fax '049 6221 54- 4205'
_publ_contact_author_name 'Gleiter, Rolf'
_publ_contact_author_phone '049 6221 54- 8400'
_publ_section_title
;
 Nanotube Formation Favored by Chalcogen-Chalcogen Interactions
;
_journal_name_full 'Journal of the American Chemical Society'
_journal_page_first 10638
_journal_page_last 10639
_journal_paper_doi 10.1021/ja027146d
_journal_volume 124
_journal_year 2002
_chemical_formula_sum 'C27 H30 Se6'
_chemical_formula_weight 828.27
_chemical_name_systematic
;
 ?
;
_space_group_IT_number 148
_symmetry_cell_setting rhombohedral
_symmetry_space_group_name_Hall '-R 3'
_symmetry_space_group_name_H-M 'R -3 :H'
_atom_sites_solution_hydrogens geom
_atom_sites_solution_primary direct
_atom_sites_solution_secondary difmap
_audit_creation_method SHELXL-97
_cell_angle_alpha 90.00
_cell_angle_beta 90.00
_cell_angle_gamma 120.00
_cell_formula_units_Z 6
_cell_length_a 24.0399(6)
_cell_length_b 24.0399(6)
_cell_length_c 10.2535(4)
_cell_measurement_temperature 200(2)
_cell_volume 5131.8(3)
_computing_cell_refinement 'Bruker SMART'
_computing_data_collection 'Bruker SMART'
_computing_data_reduction 'Bruker SHELXTL'
_computing_molecular_graphics 'Bruker SHELXTL'
_computing_publication_material 'Bruker SHELXTL'
_computing_structure_refinement 'SHELXL-97 (Sheldrick, 1997)'
_computing_structure_solution 'SHELXS-97 (Sheldrick, 1990)'
_diffrn_ambient_temperature 200(2)
_diffrn_measured_fraction_theta_full 1.000
_diffrn_measured_fraction_theta_max 1.000
_diffrn_measurement_device_type 'CCD area detector'
_diffrn_measurement_method 'phi and omega scans'
_diffrn_radiation_monochromator graphite
_diffrn_radiation_source 'fine-focus sealed tube'
_diffrn_radiation_type MoK\a
_diffrn_radiation_wavelength 0.71073
_diffrn_reflns_av_R_equivalents 0.0498
_diffrn_reflns_av_sigmaI/netI 0.0323
_diffrn_reflns_limit_h_max 31
_diffrn_reflns_limit_h_min -31
_diffrn_reflns_limit_k_max 31
_diffrn_reflns_limit_k_min -31
_diffrn_reflns_limit_l_max 13
_diffrn_reflns_limit_l_min -13
_diffrn_reflns_number 17872
_diffrn_reflns_theta_full 27.44
_diffrn_reflns_theta_max 27.44
_diffrn_reflns_theta_min 1.69
_exptl_absorpt_coefficient_mu 6.429
_exptl_absorpt_correction_T_max 0.73
_exptl_absorpt_correction_T_min 0.47
_exptl_absorpt_correction_type multi-scan
_exptl_absorpt_process_details 'Blessing, Acta Cryst. (1995) A51 33-38.'
_exptl_crystal_colour colorless
_exptl_crystal_density_diffrn 1.608
_exptl_crystal_description polyhedron
_exptl_crystal_F_000 2376
_exptl_crystal_size_max .42
_exptl_crystal_size_mid .08
_exptl_crystal_size_min .06
_refine_diff_density_max 0.796
_refine_diff_density_min -0.808
_refine_diff_density_rms 0.085
_refine_ls_extinction_method none
_refine_ls_goodness_of_fit_ref 1.029
_refine_ls_hydrogen_treatment constr
_refine_ls_matrix_type full
_refine_ls_number_parameters 117
_refine_ls_number_reflns 2613
_refine_ls_number_restraints 0
_refine_ls_restrained_S_all 1.029
_refine_ls_R_factor_all 0.0589
_refine_ls_R_factor_gt 0.0337
_refine_ls_shift/su_max 0.002
_refine_ls_shift/su_mean 0.000
_refine_ls_structure_factor_coef Fsqd
_refine_ls_weighting_details 'calc w=1/[\s^2^(Fo^2^)+(0.0422P)^2^+10.2702P] where P=(Fo^2^+2Fc^2^)/3'
_refine_ls_weighting_scheme calc
_refine_ls_wR_factor_gt 0.0786
_refine_ls_wR_factor_ref 0.0870
_reflns_number_gt 1875
_reflns_number_total 2613
_reflns_threshold_expression >2sigma(I)
_cod_data_source_file ja027146d_s2_5.cif
_cod_data_source_block dwe57_(in_paper_3*hexane)
_cod_original_sg_symbol_H-M 'R -3'
_cod_database_code 4115121

loop_
_symmetry_equiv_pos_as_xyz
'x, y, z'
'-y, x-y, z'
'-x+y, -x, z'
'x+2/3, y+1/3, z+1/3'
'-y+2/3, x-y+1/3, z+1/3'
'-x+y+2/3, -x+1/3, z+1/3'
'x+1/3, y+2/3, z+2/3'
'-y+1/3, x-y+2/3, z+2/3'
'-x+y+1/3, -x+2/3, z+2/3'
'-x, -y, -z'
'y, -x+y, -z'
'x-y, x, -z'
'-x+2/3, -y+1/3, -z+1/3'
'y+2/3, -x+y+1/3, -z+1/3'
'x-y+2/3, x+1/3, -z+1/3'
'-x+1/3, -y+2/3, -z+2/3'
'y+1/3, -x+y+2/3, -z+2/3'
'x-y+1/3, x+2/3, -z+2/3'

loop_
_atom_site_label
_atom_site_type_symbol
_atom_site_fract_x
_atom_site_fract_y
_atom_site_fract_z
_atom_site_U_iso_or_equiv
_atom_site_adp_type
_atom_site_occupancy
_atom_site_symmetry_multiplicity
_atom_site_calc_flag
_atom_site_refinement_flags
Se1 Se 0.615906(18) 0.930605(19) 0.10861(4) 0.04349(13) Uani 1 1 d .
Se2 Se 0.35763(2) 0.89962(2) -0.33236(4) 0.05528(16) Uani 1 1 d .
C2 C 0.55378(17) 0.92941(17) 0.0049(4) 0.0384(8) Uani 1 1 d .
C3 C 0.51224(17) 0.92539(18) -0.0669(3) 0.0386(8) Uani 1 1 d .
C4 C 0.46442(18) 0.91962(18) -0.1486(3) 0.0414(9) Uani 1 1 d .
C5 C 0.42132(18) 0.9121(2) -0.2197(4) 0.0444(9) Uani 1 1 d .
C7 C 0.28924(18) 0.8765(2) -0.2023(4) 0.0482(10) Uani 1 1 d .
H7A H 0.3033 0.9122 -0.1393 0.058 Uiso 1 1 calc R
H7B H 0.2505 0.8713 -0.2471 0.058 Uiso 1 1 calc R
C8 C 0.27166(18) 0.81587(18) -0.1284(4) 0.0422(9) Uani 1 1 d .
H8A H 0.3105 0.8204 -0.0851 0.051 Uiso 1 1 calc R
H8B H 0.2562 0.7797 -0.1908 0.051 Uiso 1 1 calc R
C9 C 0.22006(17) 0.80015(18) -0.0263(4) 0.0426(9) Uani 1 1 d .
H9A H 0.1793 0.7894 -0.0707 0.051 Uiso 1 1 calc R
H9B H 0.2327 0.8386 0.0284 0.051 Uiso 1 1 calc R
C10 C 0.20897(19) 0.74423(19) 0.0610(4) 0.0472(10) Uani 1 1 d .
H10A H 0.1955 0.7059 0.0056 0.057 Uiso 1 1 calc R
H10B H 0.2503 0.7547 0.1022 0.057 Uiso 1 1 calc R
C11 C 0.5675(2) 0.8401(2) 0.1663(4) 0.0509(10) Uani 1 1 d .
H11A H 0.5974 0.8301 0.2134 0.061 Uiso 1 1 calc R
H11B H 0.5343 0.8356 0.2293 0.061 Uiso 1 1 calc R
C21 C 0.3333 0.6667 -0.602(13) 0.270(10) Uiso 0.40(6) 3 d SP
C22 C 0.2785(16) 0.6469(16) -0.153(5) 0.270(10) Uiso 0.66(3) 1 d P
C23 C 0.2860(16) 0.656(3) -0.275(5) 0.270(10) Uiso 0.49(3) 1 d P
C24 C 0.2721(18) 0.6352(16) 0.008(3) 0.270(10) Uiso 0.62(3) 1 d P
C25 C 0.3333 0.6667 0.106(5) 0.270(10) Uiso 0.68(5) 3 d SP

loop_
_atom_site_aniso_label
_atom_site_aniso_U_11
_atom_site_aniso_U_22
_atom_site_aniso_U_33
_atom_site_aniso_U_23
_atom_site_aniso_U_13
_atom_site_aniso_U_12
Se1 0.0403(2) 0.0480(2) 0.0454(2) -0.00792(17) -0.00777(17) 0.02455(19)
Se2 0.0425(2) 0.0845(4) 0.0388(2) 0.0081(2) -0.00068(17) 0.0317(2)
C2 0.037(2) 0.042(2) 0.0377(19) -0.0016(16) 0.0029(16) 0.0209(17)
C3 0.037(2) 0.040(2) 0.038(2) 0.0026(16) 0.0075(16) 0.0190(17)
C4 0.037(2) 0.050(2) 0.0363(19) 0.0056(17) 0.0078(16) 0.0209(18)
C5 0.037(2) 0.054(2) 0.041(2) 0.0039(18) 0.0023(17) 0.0222(19)
C7 0.039(2) 0.060(3) 0.050(2) 0.0059(19) 0.0045(17) 0.029(2)
C8 0.037(2) 0.044(2) 0.042(2) -0.0061(17) -0.0085(16) 0.0184(17)
C9 0.038(2) 0.045(2) 0.045(2) 0.0001(17) -0.0029(17) 0.0206(18)
C10 0.039(2) 0.047(2) 0.055(2) 0.0029(19) -0.0081(18) 0.0205(18)
C11 0.062(3) 0.059(3) 0.041(2) 0.0087(19) 0.0102(19) 0.038(2)

loop_
_atom_type_symbol
_atom_type_description
_atom_type_scat_dispersion_real
_atom_type_scat_dispersion_imag
_atom_type_scat_source
C C 0.0033 0.0016 'International Tables Vol C Tables 4.2.6.8 and 6.1.1.4'
H H 0.0000 0.0000 'International Tables Vol C Tables 4.2.6.8 and 6.1.1.4'
Se Se -0.0929 2.2259 'International Tables Vol C Tables 4.2.6.8 and 6.1.1.4'

loop_
_geom_angle_atom_site_label_1
_geom_angle_atom_site_label_2
_geom_angle_atom_site_label_3
_geom_angle
_geom_angle_site_symmetry_1
_geom_angle_site_symmetry_3
C2 Se1 C11 97.48(17) . .
C5 Se2 C7 97.55(17) . .
C3 C2 Se1 176.2(3) . .
C2 C3 C4 179.0(4) . .
C5 C4 C3 177.6(4) . .
C4 C5 Se2 177.6(4) . .
C8 C7 Se2 113.9(3) . .
C7 C8 C9 112.8(3) . .
C8 C9 C10 112.7(3) . .
C11 C10 C9 115.4(3) 2_665 .
C10 C11 Se1 116.1(3) 3_565 .
C22 C21 C22 86(6) 13_564 15_554
C22 C21 C22 86(6) 13_564 14_454
C22 C21 C22 86(6) 15_554 14_454
C22 C21 C24 69.2(17) 13_564 13_564
C22 C21 C24 138(2) 15_554 13_564
C22 C21 C24 123(2) 14_454 13_564
C22 C21 C24 123(2) 13_564 15_554
C22 C21 C24 69.2(17) 15_554 15_554
C22 C21 C24 138(2) 14_454 15_554
C24 C21 C24 97(6) 13_564 15_554
C22 C21 C24 138(2) 13_564 14_454
C22 C21 C24 123(2) 15_554 14_454
C22 C21 C24 69.2(17) 14_454 14_454
C24 C21 C24 97(6) 13_564 14_454
C24 C21 C24 97(6) 15_554 14_454
C22 C21 C25 128(4) 13_564 13_564
C22 C21 C25 128(4) 15_554 13_564
C22 C21 C25 128(4) 14_454 13_564
C24 C21 C25 60(5) 13_564 13_564
C24 C21 C25 60(5) 15_554 13_564
C24 C21 C25 60(5) 14_454 13_564
C23 C22 C21 122(6) . 13_564
C23 C22 C24 177(4) . .
C21 C22 C24 55(3) 13_564 .
C23 C22 C22 81(3) . 3_565
C21 C22 C22 47(3) 13_564 3_565
C24 C22 C22 96.7(18) . 3_565
C23 C22 C22 88(2) . 2_665
C21 C22 C22 47(3) 13_564 2_665
C24 C22 C22 89.1(18) . 2_665
C22 C22 C22 60.001(14) 3_565 2_665
C22 C23 C23 135(4) . 15_554
C22 C23 C23 148(4) . 14_454
C23 C23 C23 69(4) 15_554 14_454
C22 C23 C23 98(3) . 3_565
C23 C23 C23 90.001(18) 15_554 3_565
C23 C23 C23 56(2) 14_454 3_565
C22 C23 C23 91(3) . 2_665
C23 C23 C23 56(2) 15_554 2_665
C23 C23 C23 90.009(14) 14_454 2_665
C23 C23 C23 59.998(10) 3_565 2_665
C21 C24 C25 68(5) 13_564 .
C21 C24 C22 55(3) 13_564 .
C25 C24 C22 123(3) . .
C25 C25 C24 128.1(19) 13_565 3_565
C25 C25 C24 128.1(19) 13_565 .
C24 C25 C24 86(3) 3_565 .
C25 C25 C24 128.2(19) 13_565 2_665
C24 C25 C24 86(3) 3_565 2_665
C24 C25 C24 86(3) . 2_665
C25 C25 C21 179.98(5) 13_565 13_564
C24 C25 C21 51.8(19) 3_565 13_564
C24 C25 C21 51.8(19) . 13_564
C24 C25 C21 51.9(19) 2_665 13_564

loop_
_geom_bond_atom_site_label_1
_geom_bond_atom_site_label_2
_geom_bond_distance
_geom_bond_site_symmetry_2
Se1 C2 1.822(4) .
Se1 C11 1.977(4) .
Se2 C5 1.819(4) .
Se2 C7 1.969(4) .
C2 C3 1.205(5) .
C3 C4 1.372(5) .
C4 C5 1.204(5) .
C7 C8 1.503(5) .
C8 C9 1.520(5) .
C9 C10 1.524(5) .
C10 C11 1.497(6) 2_665
C11 C10 1.497(6) 3_565
C21 C22 1.47(7) 13_564
C21 C22 1.47(7) 15_554
C21 C22 1.47(7) 14_454
C21 C24 1.47(6) 13_564
C21 C24 1.47(6) 15_554
C21 C24 1.47(6) 14_454
C21 C25 1.74(13) 13_564
C22 C23 1.26(4) .
C22 C21 1.47(7) 13_564
C22 C24 1.67(5) .
C22 C22 2.00(6) 3_565
C22 C22 2.00(6) 2_665
C23 C23 1.58(8) 15_554
C23 C23 1.58(8) 14_454
C23 C23 1.79(5) 3_565
C23 C23 1.79(5) 2_665
C24 C21 1.47(6) 13_564
C24 C25 1.62(4) .
C25 C25 1.25(10) 13_565
C25 C24 1.62(4) 3_565
C25 C24 1.62(4) 2_665
C25 C21 1.74(13) 13_564
